data_4504322
loop_
_publ_author_name
'Kumar, D. Krishna'
'Das, Amitava'
'Dastidar, Parthasarathi'

_publ_section_title
;
 Isomerism in Coordination Complexes and Polymers Derived from
 Bispyridylurea Ligands:&#x00A0; Effect of Solvents, Conformational
 Flexibility, and Positional Isomerism of the Ligands
;
_journal_issue 10
_journal_name_full 'Crystal Growth &amp; Design'
_journal_page_first 2096
_journal_paper_doi 10.1021/cg070301l
_journal_volume 7
_journal_year 2007
_chemical_formula_sum 'C15 H18 Cd N6 O11'
_chemical_formula_weight 570.75
_chemical_name_systematic
; 
 ? 
;
_space_group_IT_number 14
_symmetry_cell_setting monoclinic
_symmetry_space_group_name_Hall '-P 2yn'
_symmetry_space_group_name_H-M 'P 1 21/n 1'
_atom_sites_solution_hydrogens geom
_atom_sites_solution_primary direct
_atom_sites_solution_secondary difmap
_audit_creation_method SHELXL-97
_cell_angle_alpha 90.00
_cell_angle_beta 99.3780(10)
_cell_angle_gamma 90.00
_cell_formula_units_Z 4
_cell_length_a 7.5913(5)
_cell_length_b 17.5116(12)
_cell_length_c 16.5963(12)
_cell_measurement_temperature 100(2)
_cell_volume 2176.8(3)
_computing_cell_refinement 'BRUKER AXS SMART 3'
_computing_data_collection 'BRUKER AXS SMART 3'
_computing_data_reduction 'BRUKER AXS SAINT'
_computing_molecular_graphics 'BRUKER SHELXLTL'
_computing_publication_material 'MERCURY 1.4.1'
_computing_structure_refinement 'SHELXL-97 (Sheldrick, 1997)'
_computing_structure_solution 'SHELXS-97 (Sheldrick, 1990)'
_diffrn_ambient_temperature 100(2)
_diffrn_detector_area_resol_mean 0.3
_diffrn_measured_fraction_theta_full 1.000
_diffrn_measured_fraction_theta_max 1.000
_diffrn_measurement_device_type 'BRUKER CCD AREA DETECTOR'
_diffrn_measurement_method PHI-OMEGA
_diffrn_radiation_monochromator graphite
_diffrn_radiation_source 'fine-focus sealed tube'
_diffrn_radiation_type MoK\a
_diffrn_radiation_wavelength 0.71073
_diffrn_reflns_av_R_equivalents 0.0428
_diffrn_reflns_av_sigmaI/netI 0.0301
_diffrn_reflns_limit_h_max 9
_diffrn_reflns_limit_h_min -9
_diffrn_reflns_limit_k_max 21
_diffrn_reflns_limit_k_min -21
_diffrn_reflns_limit_l_max 20
_diffrn_reflns_limit_l_min -20
_diffrn_reflns_number 21108
_diffrn_reflns_theta_full 25.50
_diffrn_reflns_theta_max 25.50
_diffrn_reflns_theta_min 1.70
_exptl_absorpt_coefficient_mu 1.073
_exptl_absorpt_correction_T_max 0.9685
_exptl_absorpt_correction_T_min 0.6381
_exptl_absorpt_correction_type multi-scan
_exptl_absorpt_process_details SADABS
_exptl_crystal_colour COLORLESS
_exptl_crystal_density_diffrn 1.742
_exptl_crystal_density_method 'not measured'
_exptl_crystal_description NEEDLE
_exptl_crystal_F_000 1144
_exptl_crystal_size_max 0.46
_exptl_crystal_size_mid 0.12
_exptl_crystal_size_min 0.03
_refine_diff_density_max 1.487
_refine_diff_density_min -1.134
_refine_diff_density_rms 0.118
_refine_ls_extinction_method none
_refine_ls_goodness_of_fit_ref 1.181
_refine_ls_hydrogen_treatment mixed
_refine_ls_matrix_type full
_refine_ls_number_parameters 339
_refine_ls_number_reflns 4057
_refine_ls_number_restraints 8
_refine_ls_restrained_S_all 1.181
_refine_ls_R_factor_all 0.0472
_refine_ls_R_factor_gt 0.0437
_refine_ls_shift/su_max 0.004
_refine_ls_shift/su_mean 0.000
_refine_ls_structure_factor_coef Fsqd
_refine_ls_weighting_details 'calc w=1/[\s^2^(Fo^2^)+(0.0392P)^2^+6.7721P] where P=(Fo^2^+2Fc^2^)/3'
_refine_ls_weighting_scheme calc
_refine_ls_wR_factor_gt 0.0976
_refine_ls_wR_factor_ref 0.0995
_reflns_number_gt 3845
_reflns_number_total 4057
_reflns_threshold_expression >2sigma(I)
_cod_data_source_file cg070301l-file009.cif
_cod_data_source_block kb530e2m
_cod_depositor_comments
;
The following automatic conversions were performed:

'_symmetry_cell_setting' value 'MONOCLINIC' changed to 'monoclinic'
according to /home/saulius/struct/CIF-dictionaries/cif_core.dic
dictionary named 'cif_core.dic' version 2.4.1 from
2010-06-29.

'_exptl_absorpt_correction_type' value 'MULTI-SCAN'
changed to 'multi-scan' according to
/home/saulius/struct/CIF-dictionaries/cif_core.dic dictionary named
'cif_core.dic' version 2.4.1 from 2010-06-29.

Automatic conversion script
Id: cif_fix_values 1715 2011-07-08 13:25:40Z adriana 
;
_cod_original_sg_symbol_H-M P2(1)/n
_cod_database_code 4504322

loop_
_symmetry_equiv_pos_as_xyz
'x, y, z'
'-x+1/2, y+1/2, -z+1/2'
'-x, -y, -z'
'x-1/2, -y-1/2, z-1/2'

loop_
_atom_site_label
_atom_site_type_symbol
_atom_site_fract_x
_atom_site_fract_y
_atom_site_fract_z
_atom_site_U_iso_or_equiv
_atom_site_adp_type
_atom_site_occupancy
_atom_site_symmetry_multiplicity
_atom_site_calc_flag
_atom_site_refinement_flags
Cd1 Cd 0.86108(4) 0.221159(15) 0.248555(17) 0.01315(11) Uani 1 1 d .
N1 N 0.8532(4) 0.20214(19) 0.3844(2) 0.0153(7) Uani 1 1 d .
C2 C 0.8101(5) 0.1330(2) 0.4098(2) 0.0153(8) Uani 1 1 d .
H2 H 0.7906 0.0926 0.3711 0.018 Uiso 1 1 calc R
C3 C 0.7930(5) 0.1179(2) 0.4898(2) 0.0142(8) Uani 1 1 d .
C4 C 0.8170(6) 0.1776(2) 0.5457(3) 0.0173(9) Uani 1 1 d .
H4 H 0.8041 0.1694 0.6011 0.021 Uiso 1 1 calc R
C5 C 0.8600(6) 0.2490(2) 0.5194(3) 0.0201(9) Uani 1 1 d .
H5 H 0.8763 0.2906 0.5565 0.024 Uiso 1 1 calc R
C6 C 0.8791(6) 0.2597(2) 0.4388(3) 0.0195(9) Uani 1 1 d .
H6 H 0.9113 0.3087 0.4214 0.023 Uiso 1 1 calc R
N7 N 0.7434(4) 0.04587(18) 0.5165(2) 0.0139(7) Uani 1 1 d .
H7 H 0.6939 0.0448 0.5609 0.017 Uiso 1 1 calc R
C8 C 0.7653(5) -0.0227(2) 0.4796(2) 0.0133(8) Uani 1 1 d .
O9 O 0.8317(4) -0.02976(15) 0.41750(17) 0.0172(6) Uani 1 1 d .
N10 N 0.7065(4) -0.08247(18) 0.5212(2) 0.0146(7) Uani 1 1 d .
H10 H 0.6793 -0.0726 0.5696 0.018 Uiso 1 1 calc R
C11 C 0.6856(5) -0.1583(2) 0.4932(2) 0.0152(8) Uani 1 1 d .
C12 C 0.6909(5) -0.1801(2) 0.4132(2) 0.0140(8) Uani 1 1 d .
H12 H 0.7150 -0.1423 0.3753 0.017 Uiso 1 1 calc R
N13 N 0.6633(5) -0.25270(19) 0.3872(2) 0.0165(7) Uani 1 1 d .
C14 C 0.6317(6) -0.3064(2) 0.4411(3) 0.0228(9) Uani 1 1 d .
H14 H 0.6129 -0.3577 0.4231 0.027 Uiso 1 1 calc R
C15 C 0.6258(7) -0.2890(2) 0.5220(3) 0.0243(10) Uani 1 1 d .
H15 H 0.6035 -0.3278 0.5590 0.029 Uiso 1 1 calc R
C16 C 0.6528(6) -0.2139(2) 0.5485(3) 0.0201(9) Uani 1 1 d .
H16 H 0.6490 -0.2009 0.6037 0.024 Uiso 1 1 calc R
O17 O 0.6669(4) 0.32831(17) 0.25670(18) 0.0199(6) Uani 1 1 d .
N18 N 0.5134(4) 0.30170(19) 0.2538(2) 0.0157(7) Uani 1 1 d .
O19 O 0.3871(4) 0.34647(17) 0.25921(19) 0.0225(7) Uani 1 1 d .
O20 O 0.4876(4) 0.23150(16) 0.2451(2) 0.0232(7) Uani 1 1 d .
O21 O 0.7707(4) 0.09868(17) 0.21237(19) 0.0205(7) Uani 1 1 d D
O22 O 1.1387(4) 0.15886(19) 0.2469(2) 0.0245(7) Uani 1 1 d D
O23 O 1.0445(4) 0.32477(18) 0.28993(19) 0.0185(6) Uani 1 1 d D
O24 O 0.5328(4) 0.98336(17) 0.24183(18) 0.0212(7) Uani 1 1 d .
N25 N 0.4626(4) 0.99561(19) 0.3036(2) 0.0149(7) Uani 1 1 d .
O26 O 0.4419(4) 1.06285(15) 0.32696(18) 0.0196(6) Uani 1 1 d .
O27 O 0.4141(4) 0.94021(15) 0.34240(18) 0.0188(6) Uani 1 1 d .
O28 O 0.0258(4) 1.00202(18) 0.2933(2) 0.0210(7) Uani 1 1 d D
C29 C 0.6812(15) 0.9838(6) -0.0582(7) 0.038(2) Uani 0.50 1 d P
C30 C 0.6944(14) 0.9622(6) 0.0253(7) 0.034(2) Uani 0.50 1 d P
C31 C 0.8489(8) 0.9607(3) 0.0715(3) 0.0356(12) Uani 1 1 d .
C32 C 1.0070(7) 0.9885(2) 0.0417(3) 0.0272(10) Uani 1 1 d .
C33 C 1.1780(8) 0.9920(3) 0.0944(4) 0.0399(13) Uani 1 1 d .
H21A H 0.677(6) 0.078(4) 0.219(4) 0.051(19) Uiso 1 1 d D
H21B H 0.849(7) 0.068(4) 0.231(4) 0.07(2) Uiso 1 1 d D
H23A H 1.151(4) 0.326(3) 0.279(3) 0.038(16) Uiso 1 1 d D
H23B H 1.002(7) 0.363(3) 0.275(3) 0.030(15) Uiso 1 1 d .
H22A H 1.157(7) 0.119(2) 0.269(3) 0.035(17) Uiso 1 1 d D
H22B H 1.236(6) 0.176(3) 0.244(4) 0.039(17) Uiso 1 1 d D
H28B H -0.020(7) 0.998(3) 0.334(3) 0.038(16) Uiso 1 1 d D
H28A H 0.049(10) 0.967(3) 0.264(4) 0.08(3) Uiso 1 1 d D

loop_
_atom_site_aniso_label
_atom_site_aniso_U_11
_atom_site_aniso_U_22
_atom_site_aniso_U_33
_atom_site_aniso_U_23
_atom_site_aniso_U_13
_atom_site_aniso_U_12
Cd1 0.01538(17) 0.00824(16) 0.01653(17) 0.00213(11) 0.00467(11) 0.00068(11)
N1 0.0173(17) 0.0091(16) 0.0206(18) -0.0005(13) 0.0063(14) 0.0001(13)
C2 0.017(2) 0.0089(19) 0.020(2) 0.0008(15) 0.0031(16) 0.0024(15)
C3 0.0113(19) 0.0093(19) 0.022(2) 0.0017(16) 0.0035(16) 0.0010(15)
C4 0.022(2) 0.012(2) 0.018(2) 0.0003(16) 0.0055(17) 0.0011(16)
C5 0.031(2) 0.011(2) 0.019(2) -0.0046(17) 0.0071(18) 0.0003(17)
C6 0.024(2) 0.0080(19) 0.028(2) 0.0008(17) 0.0086(18) -0.0013(16)
N7 0.0221(18) 0.0074(16) 0.0140(16) 0.0007(13) 0.0083(14) 0.0003(13)
C8 0.016(2) 0.0099(19) 0.014(2) -0.0008(15) -0.0002(16) 0.0011(15)
O9 0.0236(16) 0.0111(14) 0.0184(15) -0.0007(11) 0.0085(12) -0.0016(11)
N10 0.0232(18) 0.0074(16) 0.0144(17) -0.0017(13) 0.0068(14) -0.0005(13)
C11 0.0136(19) 0.012(2) 0.020(2) -0.0012(16) 0.0023(16) 0.0007(15)
C12 0.017(2) 0.0077(19) 0.017(2) -0.0007(15) 0.0023(16) 0.0001(15)
N13 0.0190(18) 0.0106(16) 0.0195(18) -0.0002(14) 0.0022(14) -0.0005(13)
C14 0.033(3) 0.010(2) 0.025(2) -0.0017(17) 0.0019(19) -0.0026(18)
C15 0.039(3) 0.012(2) 0.023(2) 0.0022(17) 0.007(2) -0.0070(19)
C16 0.030(2) 0.014(2) 0.016(2) -0.0012(16) 0.0043(17) -0.0040(18)
O17 0.0118(14) 0.0179(15) 0.0308(17) 0.0025(12) 0.0057(12) -0.0002(11)
N18 0.0153(18) 0.0141(17) 0.0173(18) 0.0048(14) 0.0017(14) 0.0016(14)
O19 0.0174(15) 0.0153(15) 0.0364(18) -0.0001(13) 0.0098(13) 0.0033(12)
O20 0.0182(15) 0.0131(15) 0.0391(19) -0.0002(13) 0.0068(13) -0.0053(12)
O21 0.0259(18) 0.0098(15) 0.0271(17) 0.0011(12) 0.0078(14) -0.0044(13)
O22 0.0232(18) 0.0156(17) 0.0346(19) 0.0025(14) 0.0047(14) 0.0069(14)
O23 0.0170(16) 0.0112(16) 0.0276(17) 0.0034(12) 0.0049(13) -0.0004(12)
O24 0.0273(17) 0.0189(16) 0.0199(15) -0.0029(12) 0.0112(13) -0.0048(13)
N25 0.0144(17) 0.0113(17) 0.0186(18) -0.0005(13) 0.0015(14) 0.0001(13)
O26 0.0243(16) 0.0082(14) 0.0267(16) -0.0023(12) 0.0054(13) 0.0008(12)
O27 0.0244(16) 0.0098(14) 0.0242(16) 0.0025(12) 0.0099(12) -0.0006(12)
O28 0.0251(17) 0.0163(16) 0.0232(17) 0.0012(13) 0.0091(14) 0.0030(13)
C29 0.042(6) 0.027(5) 0.042(6) 0.003(5) -0.002(5) 0.001(5)
C30 0.042(6) 0.021(5) 0.040(6) 0.004(4) 0.005(5) 0.001(4)
C31 0.050(3) 0.022(3) 0.037(3) 0.002(2) 0.014(3) 0.005(2)
C32 0.041(3) 0.007(2) 0.036(3) -0.0027(18) 0.011(2) 0.0066(18)
C33 0.047(3) 0.026(3) 0.049(3) 0.004(2) 0.014(3) 0.001(2)

loop_
_atom_type_symbol
_atom_type_description
_atom_type_scat_dispersion_real
_atom_type_scat_dispersion_imag
_atom_type_scat_source
C C 0.0033 0.0016 'International Tables Vol C Tables 4.2.6.8 and 6.1.1.4'
H H 0.0000 0.0000 'International Tables Vol C Tables 4.2.6.8 and 6.1.1.4'
N N 0.0061 0.0033 'International Tables Vol C Tables 4.2.6.8 and 6.1.1.4'
O O 0.0106 0.0060 'International Tables Vol C Tables 4.2.6.8 and 6.1.1.4'
Cd Cd -0.8075 1.2024 'International Tables Vol C Tables 4.2.6.8 and 6.1.1.4'

loop_
_geom_angle_atom_site_label_1
_geom_angle_atom_site_label_2
_geom_angle_atom_site_label_3
_geom_angle
_geom_angle_site_symmetry_1
_geom_angle_site_symmetry_3
N13 Cd1 N1 173.11(12) 2_655 .
N13 Cd1 O21 87.51(12) 2_655 .
N1 Cd1 O21 93.83(11) . .
N13 Cd1 O23 94.80(12) 2_655 .
N1 Cd1 O23 86.16(11) . .
O21 Cd1 O23 160.79(12) . .
N13 Cd1 O22 90.58(12) 2_655 .
N1 Cd1 O22 96.31(12) . .
O21 Cd1 O22 78.26(12) . .
O23 Cd1 O22 82.65(12) . .
N13 Cd1 O17 86.96(11) 2_655 .
N1 Cd1 O17 86.77(11) . .
O21 Cd1 O17 125.64(11) . .
O23 Cd1 O17 73.56(11) . .
O22 Cd1 O17 155.77(11) . .
C2 N1 C6 118.8(4) . .
C2 N1 Cd1 119.2(3) . .
C6 N1 Cd1 121.8(3) . .
N1 C2 C3 122.8(4) . .
N1 C2 H2 118.6 . .
C3 C2 H2 118.6 . .
C2 C3 C4 118.4(4) . .
C2 C3 N7 123.1(4) . .
C4 C3 N7 118.4(4) . .
C5 C4 C3 118.7(4) . .
C5 C4 H4 120.6 . .
C3 C4 H4 120.6 . .
C4 C5 C6 119.8(4) . .
C4 C5 H5 120.1 . .
C6 C5 H5 120.1 . .
N1 C6 C5 121.4(4) . .
N1 C6 H6 119.3 . .
C5 C6 H6 119.3 . .
C8 N7 C3 125.9(3) . .
C8 N7 H7 117.1 . .
C3 N7 H7 117.1 . .
O9 C8 N10 124.0(4) . .
O9 C8 N7 124.1(4) . .
N10 C8 N7 111.8(3) . .
C8 N10 C11 125.8(3) . .
C8 N10 H10 117.1 . .
C11 N10 H10 117.1 . .
C16 C11 C12 118.4(4) . .
C16 C11 N10 117.9(4) . .
C12 C11 N10 123.7(4) . .
N13 C12 C11 122.5(4) . .
N13 C12 H12 118.7 . .
C11 C12 H12 118.7 . .
C14 N13 C12 118.8(4) . .
C14 N13 Cd1 121.5(3) . 2_645
C12 N13 Cd1 119.3(3) . 2_645
N13 C14 C15 121.9(4) . .
N13 C14 H14 119.1 . .
C15 C14 H14 119.1 . .
C14 C15 C16 119.3(4) . .
C14 C15 H15 120.4 . .
C16 C15 H15 120.4 . .
C11 C16 C15 119.2(4) . .
C11 C16 H16 120.4 . .
C15 C16 H16 120.4 . .
N18 O17 Cd1 106.5(2) . .
O17 N18 O20 120.0(3) . .
O17 N18 O19 118.9(3) . .
O20 N18 O19 121.1(3) . .
Cd1 O21 H21A 127(5) . .
Cd1 O21 H21B 110(5) . .
H21A O21 H21B 104(6) . .
Cd1 O22 H22A 119(4) . .
Cd1 O22 H22B 130(4) . .
H22A O22 H22B 106(6) . .
Cd1 O23 H23A 119(4) . .
Cd1 O23 H23B 113(4) . .
H23A O23 H23B 106(5) . .
O24 N25 O27 119.3(3) . .
O24 N25 O26 120.4(3) . .
O27 N25 O26 120.3(3) . .
H28B O28 H28A 126(7) . .
C33 C29 C30 124.8(9) 3_775 .
C31 C30 C29 119.8(10) . .
C30 C31 C32 120.6(7) . .
C32 C32 C33 119.5(6) 3_775 .
C32 C32 C31 119.3(6) 3_775 .
C33 C32 C31 121.2(5) . .
C29 C33 C32 115.7(6) 3_775 .

loop_
_geom_bond_atom_site_label_1
_geom_bond_atom_site_label_2
_geom_bond_distance
_geom_bond_site_symmetry_2
Cd1 N13 2.276(3) 2_655
Cd1 N1 2.289(3) .
Cd1 O21 2.302(3) .
Cd1 O23 2.322(3) .
Cd1 O22 2.377(3) .
Cd1 O17 2.404(3) .
N1 C2 1.340(5) .
N1 C6 1.346(5) .
C2 C3 1.380(6) .
C2 H2 0.9500 .
C3 C4 1.390(6) .
C3 N7 1.409(5) .
C4 C5 1.381(6) .
C4 H4 0.9500 .
C5 C6 1.382(6) .
C5 H5 0.9500 .
C6 H6 0.9500 .
N7 C8 1.370(5) .
N7 H7 0.8800 .
C8 O9 1.225(5) .
C8 N10 1.368(5) .
N10 C11 1.407(5) .
N10 H10 0.8800 .
C11 C16 1.388(6) .
C11 C12 1.390(6) .
C12 N13 1.348(5) .
C12 H12 0.9500 .
N13 C14 1.346(6) .
N13 Cd1 2.276(3) 2_645
C14 C15 1.385(6) .
C14 H14 0.9500 .
C15 C16 1.390(6) .
C15 H15 0.9500 .
C16 H16 0.9500 .
O17 N18 1.248(4) .
N18 O20 1.249(4) .
N18 O19 1.253(4) .
O21 H21A 0.82(4) .
O21 H21B 0.82(4) .
O22 H22A 0.78(3) .
O22 H22B 0.80(4) .
O23 H23A 0.86(3) .
O23 H23B 0.77(6) .
O24 N25 1.248(4) .
N25 O27 1.253(4) .
N25 O26 1.258(4) .
O28 H28B 0.82(3) .
O28 H28A 0.82(4) .
C29 C33 1.377(13) 3_775
C29 C30 1.424(15) .
C30 C31 1.293(12) .
C31 C32 1.455(7) .
C32 C32 1.429(10) 3_775
C32 C33 1.443(8) .
C33 C29 1.377(13) 3_775

loop_
_geom_hbond_atom_site_label_D
_geom_hbond_atom_site_label_H
_geom_hbond_atom_site_label_A
_geom_hbond_distance_DH
_geom_hbond_distance_HA
_geom_hbond_distance_DA
_geom_hbond_angle_DHA
_geom_hbond_site_symmetry_A
N7 H7 O27 0.88 1.94 2.808(4) 171.0 3_666
N10 H10 O26 0.88 2.08 2.944(4) 166.2 3_666
O21 H21A O24 0.82(4) 2.06(5) 2.805(4) 151(6) 1_545
O21 H21B O28 0.82(4) 1.94(4) 2.751(4) 171(7) 1_645
O22 H22A O26 0.78(3) 2.43(5) 2.982(4) 128(5) 1_645
O22 H22A O28 0.78(3) 2.35(4) 3.014(5) 144(5) 1_645
O22 H22B O20 0.80(4) 2.14(4) 2.943(5) 174(6) 1_655
O23 H23A O19 0.86(3) 1.91(3) 2.757(4) 170(6) 1_655
O23 H23B O24 0.77(6) 2.13(6) 2.869(4) 161(5) 2_645
O23 H23B O27 0.77(6) 2.54(5) 3.039(4) 124(5) 2_645
O28 H28A O19 0.82(4) 2.21(5) 2.967(4) 154(7) 2
O28 H28B O9 0.82(3) 1.98(4) 2.778(4) 166(6) 1_465
